data_4115792
loop_
_publ_author_name
'F. Albert Cotton'
'Evgeny V. Dikarev'
'Marina A. Petrukhina'

_publ_section_title
;
 Using Structures Formed by Dirhodium Tetra(trifluoroacetate) with
 Polycyclic Aromatic Hydrocarbons to Prospect for Maximum \p-Electron
 Density: H\"uckel Calculations Get It Right
;
_journal_name_full 'Journal of the American Chemical Society'
_journal_page_first 11655
_journal_page_last 11663
_journal_paper_doi 10.1021/ja016801z
_journal_volume 123
_journal_year 2001
_chemical_compound_source synthesized
_chemical_formula_moiety 'Rh2 (O2 C C F3)4 (C14 H10)'
_chemical_formula_structural
;
 [Rh2(O2CCF3)4(\m-\h2(1,2):\h2(5,6)-C14H10)]
;
_chemical_formula_sum 'C22 H10 F12 O8 Rh2'
_chemical_formula_weight 836.12
_chemical_name_systematic
; 
 Catena-poly{[tetrakis(\m-trifluoroacetato-\kO,kO')
 dirhodium(II,II)](\m-\h2(1,2):\h2(5,6)-anthracene)}
;
_space_group_IT_number 2
_symmetry_cell_setting triclinic
_symmetry_space_group_name_Hall '-P 1'
_symmetry_space_group_name_H-M 'P -1'
_atom_sites_solution_hydrogens geom
_atom_sites_solution_primary direct
_atom_sites_solution_secondary difmap
_audit_creation_method SHELXL
_cell_angle_alpha 114.681(7)
_cell_angle_beta 99.736(7)
_cell_angle_gamma 98.147(7)
_cell_formula_units_Z 1
_cell_length_a 8.480(2)
_cell_length_b 8.6371(7)
_cell_length_c 10.252(1)
_cell_measurement_reflns_used 145
_cell_measurement_temperature 213(2)
_cell_measurement_theta_max 20.8
_cell_measurement_theta_min 9.05
_cell_volume 653.29(18)
_computing_cell_refinement 'MADNES (Enraf-Nonius, 1989)'
_computing_data_collection 'MADNES (Enraf-Nonius, 1989)'
_computing_data_reduction 'PROCOR (Kabsch, 1988)'
_computing_molecular_graphics 'SHELXTL V.5 (Siemens, 1994)'
_computing_publication_material CIFTAB
_computing_structure_refinement 'SHELXL-93 (Sheldrick, 1993)'
_computing_structure_solution 'SHELXTL V.5 (Siemens, 1994)'
_diffrn_ambient_temperature 213(2)
_diffrn_measurement_device 'Nonius FAST area detector'
_diffrn_measurement_method 'Ellipsoid-mask fitting'
_diffrn_radiation_monochromator graphite
_diffrn_radiation_source 'fine-focus sealed tube'
_diffrn_radiation_type MoK\a
_diffrn_radiation_wavelength 0.71073
_diffrn_reflns_av_R_equivalents 0.0747
_diffrn_reflns_av_sigmaI/netI 0.0489
_diffrn_reflns_limit_h_max 10
_diffrn_reflns_limit_h_min -10
_diffrn_reflns_limit_k_max 10
_diffrn_reflns_limit_k_min -10
_diffrn_reflns_limit_l_max 12
_diffrn_reflns_limit_l_min -12
_diffrn_reflns_number 4433
_diffrn_reflns_theta_max 25.07
_diffrn_reflns_theta_min 2.26
_diffrn_standards_number 'none (area detector data)'
_exptl_absorpt_coefficient_mu 1.396
_exptl_absorpt_correction_type none
_exptl_crystal_colour green
_exptl_crystal_density_diffrn 2.125
_exptl_crystal_density_method none
_exptl_crystal_description block
_exptl_crystal_F_000 404
_exptl_crystal_size_max 0.50
_exptl_crystal_size_mid 0.18
_exptl_crystal_size_min 0.08
_refine_diff_density_max 0.887
_refine_diff_density_min -1.110
_refine_diff_density_rms 0.198
_refine_ls_extinction_coef noref
_refine_ls_extinction_method none
_refine_ls_goodness_of_fit_all 1.100
_refine_ls_goodness_of_fit_obs 1.101
_refine_ls_hydrogen_treatment noref
_refine_ls_matrix_type full
_refine_ls_number_parameters 193
_refine_ls_number_reflns 2182
_refine_ls_number_restraints 12
_refine_ls_restrained_S_all 1.100
_refine_ls_restrained_S_obs 1.101
_refine_ls_R_factor_all 0.0513
_refine_ls_R_factor_obs 0.0458
_refine_ls_shift/esd_max -0.001
_refine_ls_shift/esd_mean 0.000
_refine_ls_structure_factor_coef Fsqd
_refine_ls_weighting_details 'w=1/[\s^2^(Fo^2^)+(0.0729P)^2^+3.6772P] where P=(Fo^2^+2Fc^2^)/3'
_refine_ls_weighting_scheme calc
_refine_ls_wR_factor_all 0.1287
_refine_ls_wR_factor_obs 0.1253
_reflns_number_observed 2075
_reflns_number_total 2182
_reflns_observed_criterion >2sigma(I)
_cod_data_source_file ja016801z_s1_04.cif
_cod_data_source_block '[Rh2(O2CCF3)4(C14H10)]_(3b)'
_cod_depositor_comments
;
The following automatic conversions were performed:

'_refine_ls_weighting_scheme' value 'calc
w=1/[\s^2^(Fo^2^)+(0.0729P)^2^+3.6772P] where P=(Fo^2^+2Fc^2^)/3' was
changed to 'calc'. New tag '_refine_ls_weighting_details' was
created. The value of the new tag was set to
'w=1/[\s^2^(Fo^2^)+(0.0729P)^2^+3.6772P] where P=(Fo^2^+2Fc^2^)/3'.

Automatic conversion script
Id: cif_fix_values 3143 2015-03-26 13:38:13Z robertas 
;
_cod_original_cell_volume 653.3(2)
_cod_database_code 4115792

loop_
_symmetry_equiv_pos_as_xyz
'x, y, z'
'-x, -y, -z'

loop_
_atom_site_aniso_label
_atom_site_aniso_U_11
_atom_site_aniso_U_22
_atom_site_aniso_U_33
_atom_site_aniso_U_23
_atom_site_aniso_U_13
_atom_site_aniso_U_12
Rh1 0.0120(3) 0.0148(3) 0.0112(3) 0.0041(2) 0.0024(2) 0.0021(2)
O1 0.022(2) 0.015(2) 0.024(2) 0.005(2) 0.009(2) 0.002(2)
O2 0.015(2) 0.029(2) 0.012(2) 0.005(2) 0.000(2) 0.004(2)
O3 0.022(2) 0.019(2) 0.023(2) 0.008(2) 0.009(2) 0.001(2)
O4 0.014(2) 0.024(2) 0.012(2) 0.003(2) -0.0020(15) 0.002(2)
C1 0.016(3) 0.020(3) 0.014(3) 0.006(2) -0.004(2) 0.001(2)
C2 0.020(3) 0.017(2) 0.017(3) 0.010(2) 0.004(2) 0.004(2)
C3 0.030(3) 0.023(3) 0.034(4) 0.014(3) 0.010(3) 0.004(2)
C4 0.022(3) 0.035(3) 0.025(3) 0.016(3) 0.003(2) 0.007(3)
C5 0.021(3) 0.025(3) 0.024(3) 0.005(3) 0.014(3) 0.003(2)
C6 0.019(3) 0.028(3) 0.021(3) 0.002(3) 0.011(2) 0.001(2)
C7 0.019(3) 0.037(3) 0.022(3) 0.006(3) 0.002(2) 0.012(3)
C8 0.029(3) 0.029(3) 0.021(3) 0.006(3) 0.004(3) 0.013(3)
C9 0.026(3) 0.022(3) 0.014(3) 0.005(2) 0.006(2) 0.008(2)
C10 0.019(3) 0.024(3) 0.014(3) 0.004(2) 0.009(2) 0.006(2)
C11 0.018(3) 0.023(3) 0.011(3) 0.000(2) 0.001(2) 0.005(2)

loop_
_atom_site_label
_atom_site_type_symbol
_atom_site_fract_x
_atom_site_fract_y
_atom_site_fract_z
_atom_site_U_iso_or_equiv
_atom_site_thermal_displace_type
_atom_site_occupancy
_atom_site_calc_flag
_atom_site_refinement_flags
_atom_site_disorder_group
Rh1 Rh 0.40703(4) 0.05029(5) 0.57836(4) 0.0135(2) Uani 1 d . .
O1 O 0.5305(5) 0.2972(5) 0.6338(5) 0.0217(9) Uani 1 d . .
O2 O 0.5748(5) 0.0476(5) 0.7434(4) 0.0208(8) Uani 1 d . .
O3 O 0.2957(5) -0.2047(5) 0.5121(5) 0.0219(9) Uani 1 d . .
O4 O 0.2484(5) 0.0402(5) 0.3993(4) 0.0192(8) Uani 1 d . .
C1 C 0.6491(6) 0.3182(7) 0.5806(6) 0.0186(11) Uani 1 d . .
C2 C 0.7062(7) 0.0075(7) 0.7192(6) 0.0177(11) Uani 1 d . .
C3 C 0.7417(8) 0.5082(8) 0.6419(7) 0.0285(13) Uani 1 d D 1
F1 F 0.6445(10) 0.6043(11) 0.6170(12) 0.035(2) Uiso 0.50 d PD 1
F2 F 0.8718(10) 0.5271(10) 0.5857(9) 0.029(2) Uiso 0.50 d PD 1
F3 F 0.8055(12) 0.5747(12) 0.7908(9) 0.033(2) Uiso 0.50 d PD 1
F1X F 0.6393(10) 0.6189(11) 0.6676(12) 0.032(2) Uiso 0.500(3) d PD 2
F2X F 0.8256(14) 0.5356(13) 0.5520(11) 0.044(3) Uiso 0.50 d PD 2
F3X F 0.8471(13) 0.5552(13) 0.7713(11) 0.044(3) Uiso 0.50 d PD 2
C4 C 0.8311(7) 0.0291(8) 0.8556(7) 0.0275(13) Uani 1 d D 1
F4 F 0.9291(12) 0.1965(10) 0.9196(11) 0.034(2) Uiso 0.50 d PD 1
F5 F 0.9309(15) -0.0769(15) 0.8243(15) 0.035(4) Uiso 0.50 d PD 1
F6 F 0.7604(10) 0.0189(13) 0.9584(10) 0.033(2) Uiso 0.50 d PD 1
F4X F 0.8976(13) 0.1924(11) 0.9468(11) 0.038(3) Uiso 0.500(2) d PD 2
F5X F 0.9480(14) -0.0588(14) 0.8165(13) 0.028(4) Uiso 0.50 d PD 2
F6X F 0.7530(9) -0.0479(11) 0.9277(9) 0.025(2) Uiso 0.50 d PD 2
C5 C 0.2857(7) 0.1683(8) 0.8051(7) 0.0246(13) Uani 1 d . .
H5 H 0.2979(7) 0.0686(8) 0.8177(7) 0.030 Uiso 1 calc R .
C6 C 0.1651(7) 0.1518(8) 0.6909(7) 0.0257(13) Uani 1 d . .
H6 H 0.0968(7) 0.0406(8) 0.6249(7) 0.031 Uiso 1 calc R .
C7 C 0.1408(7) 0.3001(8) 0.6700(7) 0.0288(14) Uani 1 d . .
H7 H 0.0568(7) 0.2874(8) 0.5911(7) 0.035 Uiso 1 calc R .
C8 C 0.2412(8) 0.4618(8) 0.7662(7) 0.0279(13) Uani 1 d . .
H8 H 0.2236(8) 0.5601(8) 0.7533(7) 0.034 Uiso 1 calc R .
C9 C 0.5225(7) 0.3547(7) 1.0216(6) 0.0215(12) Uani 1 d . .
H9 H 0.5362(7) 0.2560(7) 1.0355(6) 0.026 Uiso 1 calc R .
C10 C 0.3953(7) 0.3360(7) 0.9070(6) 0.0203(12) Uani 1 d . .
C11 C 0.3713(7) 0.4846(7) 0.8849(6) 0.0206(11) Uani 1 d . .

loop_
_atom_type_symbol
_atom_type_description
_atom_type_scat_dispersion_real
_atom_type_scat_dispersion_imag
_atom_type_scat_source
C C 0.0033 0.0016 'International Tables Vol C Tables 4.2.6.8 and 6.1.1.4'
H H 0.0000 0.0000 'International Tables Vol C Tables 4.2.6.8 and 6.1.1.4'
O O 0.0106 0.0060 'International Tables Vol C Tables 4.2.6.8 and 6.1.1.4'
F F 0.0171 0.0103 'International Tables Vol C Tables 4.2.6.8 and 6.1.1.4'
Rh Rh -1.1178 0.9187 'International Tables Vol C Tables 4.2.6.8 and 6.1.1.4'

loop_
_geom_angle_atom_site_label_1
_geom_angle_atom_site_label_2
_geom_angle_atom_site_label_3
_geom_angle
_geom_angle_site_symmetry_1
_geom_angle_site_symmetry_3
_geom_angle_publ_flag
O2 Rh1 O1 89.5(2) . . y
O2 Rh1 O3 90.2(2) . . y
O1 Rh1 O3 175.36(14) . . y
O2 Rh1 O4 175.01(14) . . y
O1 Rh1 O4 91.5(2) . . y
O3 Rh1 O4 88.4(2) . . y
O2 Rh1 Rh1 86.99(11) . 2_656 y
O1 Rh1 Rh1 86.43(11) . 2_656 y
O3 Rh1 Rh1 88.93(11) . 2_656 y
O4 Rh1 Rh1 88.19(11) . 2_656 y
O2 Rh1 C5 75.9(2) . . n
O1 Rh1 C5 90.5(2) . . n
O3 Rh1 C5 93.9(2) . . n
O4 Rh1 C5 109.0(2) . . n
Rh1 Rh1 C5 162.63(15) 2_656 . y
O2 Rh1 C6 106.1(2) . . n
O1 Rh1 C6 94.1(2) . . n
O3 Rh1 C6 90.5(2) . . n
O4 Rh1 C6 78.7(2) . . n
Rh1 Rh1 C6 166.9(2) 2_656 . y
C5 Rh1 C6 30.5(2) . . n
C1 O1 Rh1 119.3(4) . . n
C2 O2 Rh1 119.1(4) . . n
C1 O3 Rh1 116.1(3) 2_656 . n
C2 O4 Rh1 116.8(3) 2_656 . n
O1 C1 O3 129.1(5) . 2_656 n
O1 C1 C3 114.4(5) . . n
O3 C1 C3 116.4(5) 2_656 . n
O2 C2 O4 128.9(5) . 2_656 n
O2 C2 C4 114.6(5) . . n
O4 C2 C4 116.4(5) 2_656 . n
F1 C3 F2 108.2(7) . . n
F1 C3 F3 109.1(7) . . n
F2 C3 F3 105.5(7) . . n
F1 C3 C1 111.5(6) . . n
F2 C3 C1 113.3(6) . . n
F3 C3 C1 109.2(6) . . n
F2X C3 F3X 108.4(8) . . n
F2X C3 F1X 107.0(8) . . n
F3X C3 F1X 107.0(8) . . n
F2X C3 C1 113.1(7) . . n
F3X C3 C1 109.1(6) . . n
F1X C3 C1 112.0(6) . . n
F5 C4 F6 111.0(8) . . n
F5 C4 F4 106.1(8) . . n
F6 C4 F4 105.8(8) . . n
F5 C4 C2 113.8(8) . . n
F6 C4 C2 112.5(6) . . n
F4 C4 C2 107.1(6) . . n
F4X C4 F5X 110.5(8) . . n
F4X C4 F6X 108.9(8) . . n
F5X C4 F6X 104.8(8) . . n
F4X C4 C2 112.1(6) . . n
F5X C4 C2 111.3(7) . . n
F6X C4 C2 108.9(5) . . n
C6 C5 C10 121.2(6) . . y
C6 C5 Rh1 75.9(3) . . n
C10 C5 Rh1 105.5(3) . . n
C5 C6 C7 121.0(6) . . y
C5 C6 Rh1 73.6(3) . . n
C7 C6 Rh1 107.7(4) . . n
C8 C7 C6 119.3(6) . . y
C7 C8 C11 121.7(6) . . y
C11 C9 C10 121.1(5) 2_667 . y
C9 C10 C11 120.3(5) . . y
C9 C10 C5 122.0(5) . . y
C11 C10 C5 117.6(5) . . y
C9 C11 C8 122.2(6) 2_667 . y
C9 C11 C10 118.6(5) 2_667 . y
C8 C11 C10 119.2(5) . . y

loop_
_geom_bond_atom_site_label_1
_geom_bond_atom_site_label_2
_geom_bond_distance
_geom_bond_site_symmetry_2
_geom_bond_publ_flag
Rh1 O2 2.029(4) . y
Rh1 O1 2.030(4) . y
Rh1 O3 2.037(4) . y
Rh1 O4 2.045(4) . y
Rh1 Rh1 2.4294(8) 2_656 y
Rh1 C5 2.574(6) . y
Rh1 C6 2.603(5) . y
O1 C1 1.249(7) . n
O2 C2 1.247(7) . n
O3 C1 1.259(7) 2_656 n
O4 C2 1.257(7) 2_656 n
C1 O3 1.259(7) 2_656 n
C1 C3 1.520(8) . n
C2 O4 1.257(7) 2_656 n
C2 C4 1.529(8) . n
C3 F1 1.317(10) . n
C3 F2 1.348(10) . n
C3 F3 1.362(10) . n
C3 F2X 1.330(10) . n
C3 F3X 1.330(11) . n
C3 F1X 1.357(10) . n
C4 F5 1.313(11) . n
C4 F6 1.324(10) . n
C4 F4 1.376(10) . n
C4 F4X 1.294(10) . n
C4 F5X 1.347(11) . n
C4 F6X 1.371(9) . n
C5 C6 1.360(9) . y
C5 C10 1.442(8) . y
C6 C7 1.421(9) . y
C7 C8 1.369(9) . y
C8 C11 1.422(9) . y
C9 C11 1.378(8) 2_667 y
C9 C10 1.391(8) . y
C10 C11 1.428(8) . y
C11 C9 1.378(8) 2_667 y
